data_1576171
loop_
_publ_author_name
'Zheng, Chenggong'
'Liu, Jiyong'
'Wang, Yongtao'
'Li, Haoran'
'Wang, Yuwen'
'Lu, Zhan'

_publ_section_title
;
 The structural parameter of spin states of <i>C</i>
 <sub>1</sub>-symmetric four-coordinate cobalt complexes: <i>D</i>
 <sub>4</sub>.
;
_journal_issue 1
_journal_name_full 'Chemical science'
_journal_page_first 492
_journal_page_last 499
_journal_paper_doi 10.1039/d5sc06683b
_journal_volume 17
_journal_year 2026
_chemical_absolute_configuration ad
_chemical_formula_moiety 'C20 H30 Co N3 O'
_chemical_formula_sum 'C20 H30 Co N3 O'
_chemical_formula_weight 387.40
_chemical_properties_physical Air-sensitive,Moisture-sensitive,Oxygen-sensitive
_space_group_crystal_system monoclinic
_space_group_IT_number 5
_space_group_name_Hall 'C 2y'
_space_group_name_H-M_alt 'C 1 2 1'
_atom_sites_solution_hydrogens geom
_atom_sites_solution_primary dual
_audit_creation_date 2024-03-21
_audit_creation_method
;
Olex2 1.5
(compiled 2022.04.07 svn.rca3783a0 for OlexSys, GUI svn.r6498)
;
_audit_update_record
;
2024-04-16 deposited with the CCDC.	2025-10-27 downloaded from the CCDC.
;
_cell_angle_alpha 90
_cell_angle_beta 108.095(2)
_cell_angle_gamma 90
_cell_formula_units_Z 4
_cell_length_a 24.2715(10)
_cell_length_b 6.0591(3)
_cell_length_c 13.7733(6)
_cell_measurement_reflns_used 9847
_cell_measurement_temperature 170.00
_cell_measurement_theta_max 66.270
_cell_measurement_theta_min 3.333
_cell_volume 1925.37(15)
_computing_cell_refinement 'SAINT V8.40B (?, 2016)'
_computing_data_collection 'Bruker Instrument Service vV6.2.14'
_computing_data_reduction 'SAINT V8.40B (?, 2016)'
_computing_molecular_graphics 'Olex2 1.5 (Dolomanov et al., 2009)'
_computing_publication_material 'Olex2 1.5 (Dolomanov et al., 2009)'
_computing_structure_refinement 'SHELXL 2019/2 (Sheldrick, 2015)'
_computing_structure_solution 'SHELXT 2018/2 (Sheldrick, 2018)'
_diffrn_ambient_temperature 170.00
_diffrn_measured_fraction_theta_full 0.987
_diffrn_measured_fraction_theta_max 0.990
_diffrn_measurement_device_type 'zju Bruker D8 Venture'
_diffrn_measurement_method '\w and \f scans'
_diffrn_radiation_type GaK\a
_diffrn_radiation_wavelength 1.34139
_diffrn_reflns_av_R_equivalents 0.0578
_diffrn_reflns_av_unetI/netI 0.0763
_diffrn_reflns_Laue_measured_fraction_full 0.987
_diffrn_reflns_Laue_measured_fraction_max 0.990
_diffrn_reflns_limit_h_max 31
_diffrn_reflns_limit_h_min -31
_diffrn_reflns_limit_k_max 7
_diffrn_reflns_limit_k_min -7
_diffrn_reflns_limit_l_max 17
_diffrn_reflns_limit_l_min -17
_diffrn_reflns_number 25203
_diffrn_reflns_point_group_measured_fraction_full 0.957
_diffrn_reflns_point_group_measured_fraction_max 0.965
_diffrn_reflns_theta_full 53.594
_diffrn_reflns_theta_max 60.576
_diffrn_reflns_theta_min 3.333
_diffrn_source_current 3.57
_diffrn_source_power 0.24957869999999996
_diffrn_source_voltage 69.91
_exptl_absorpt_coefficient_mu 4.943
_exptl_absorpt_correction_T_max 0.7529
_exptl_absorpt_correction_T_min 0.5901
_exptl_absorpt_correction_type multi-scan
_exptl_absorpt_process_details
;
SADABS-2016/2 (Bruker,2016/2) was used for absorption correction.
wR2(int) was 0.1297 before and 0.0888 after correction.
The Ratio of minimum to maximum transmission is 0.7838.
The \l/2 correction factor is Not present.
;
_exptl_crystal_colour red
_exptl_crystal_colour_primary red
_exptl_crystal_density_diffrn 1.336
_exptl_crystal_description block
_exptl_crystal_F_000 824
_exptl_crystal_preparation 'Magnetic properties'
_exptl_crystal_recrystallization_method 'Re-crystallisation from solvent: Et2O'
_exptl_crystal_size_max 0.06
_exptl_crystal_size_mid 0.05
_exptl_crystal_size_min 0.04
_refine_diff_density_max 0.294
_refine_diff_density_min -0.224
_refine_diff_density_rms 0.056
_refine_ls_abs_structure_details
;
 Refined as an inversion twin.
;
_refine_ls_abs_structure_Flack 0.007(4)
_refine_ls_extinction_method none
_refine_ls_goodness_of_fit_ref 1.033
_refine_ls_hydrogen_treatment constr
_refine_ls_matrix_type full
_refine_ls_number_parameters 231
_refine_ls_number_reflns 4274
_refine_ls_number_restraints 1
_refine_ls_restrained_S_all 1.033
_refine_ls_R_factor_all 0.0331
_refine_ls_R_factor_gt 0.0313
_refine_ls_shift/su_max 0.003
_refine_ls_shift/su_mean 0.000
_refine_ls_structure_factor_coef Fsqd
_refine_ls_weighting_details 'w=1/[\s^2^(Fo^2^)+(0.0292P)^2^+0.1009P] where P=(Fo^2^+2Fc^2^)/3'
_refine_ls_weighting_scheme calc
_refine_ls_wR_factor_gt 0.0706
_refine_ls_wR_factor_ref 0.0712
_reflns_Friedel_coverage 0.782
_reflns_Friedel_fraction_full 0.920
_reflns_Friedel_fraction_max 0.935
_reflns_number_gt 4081
_reflns_number_total 4274
_reflns_threshold_expression 'I > 2\s(I)'
_cod_data_source_file d5sc06683b2.cif
_cod_data_source_block 240320_zcg03068_0m
_cod_depositor_comments 'Adding full bibliography for 1576157--1576173.cif.'
_cod_database_code 1576171
_shelx_shelxl_version_number 2019/2
_shelx_space_group_comment
;
The symmetry employed for this shelxl refinement is uniquely defined
by the following loop, which should always be used as a source of
symmetry information in preference to the above space-group names.
They are only intended as comments.
;
_shelx_estimated_absorpt_t_max 0.827
_shelx_estimated_absorpt_t_min 0.756
_olex2_refinement_description
;
1. Twinned data refinement
 Scales: 0.993(4)
 0.007(4)
2. Fixed Uiso
 At 1.2 times of:
  All C(H) groups, All C(H,H) groups
 At 1.5 times of:
  All C(H,H,H) groups
3.a Ternary CH refined with riding coordinates:
 C1(H1), C16(H16), C17(H17)
3.b Secondary CH2 refined with riding coordinates:
 C2(H2A,H2B), C3(H3A,H3B), C4(H4A,H4B), C5(H5A,H5B), C6(H6A,H6B), C15(H15A,H15B)
3.c Aromatic/amide H refined with riding coordinates:
 C10(H10), C11(H11), C12(H12)
3.d Idealised Me refined as rotating group:
 C8(H8A,H8B,H8C), C18(H18A,H18B,H18C), C19(H19A,H19B,H19C), C20(H20A,H20B,H20C)
;
_olex2_submission_special_instructions 'No special instructions were received'

loop_
_space_group_symop_operation_xyz
'x, y, z'
'-x, y, -z'
'x+1/2, y+1/2, z'
'-x+1/2, y+1/2, -z'

loop_
_atom_site_label
_atom_site_type_symbol
_atom_site_fract_x
_atom_site_fract_y
_atom_site_fract_z
_atom_site_U_iso_or_equiv
_atom_site_adp_type
_atom_site_occupancy
_atom_site_site_symmetry_order
_atom_site_calc_flag
_atom_site_refinement_flags_posn
_atom_site_refinement_flags_adp
_atom_site_refinement_flags_occupancy
_atom_site_disorder_assembly
_atom_site_disorder_group
Co1 Co 0.61402(2) 0.49630(6) 0.28404(2) 0.02420(11) Uani 1 1 d . . . . .
O1 O 0.52388(8) 0.9299(3) 0.39564(13) 0.0363(4) Uani 1 1 d . . . . .
N1 N 0.66919(8) 0.2601(3) 0.32504(13) 0.0260(3) Uani 1 1 d . . . . .
C1 C 0.71089(9) 0.1837(4) 0.27359(16) 0.0275(4) Uani 1 1 d . . . . .
H1 H 0.744314 0.114864 0.326825 0.033 Uiso 1 1 calc R U . . .
N2 N 0.61578(7) 0.4677(3) 0.41821(12) 0.0262(4) Uani 1 1 d . . . . .
C2 C 0.73445(11) 0.3798(4) 0.22908(19) 0.0334(5) Uani 1 1 d . . . . .
H2A H 0.702155 0.454911 0.177512 0.040 Uiso 1 1 calc R U . . .
H2B H 0.752412 0.486966 0.284089 0.040 Uiso 1 1 calc R U . . .
N3 N 0.56387(8) 0.7434(3) 0.29127(14) 0.0276(4) Uani 1 1 d . . . . .
C3 C 0.77939(12) 0.3041(5) 0.1795(2) 0.0440(6) Uani 1 1 d . . . . .
H3A H 0.813237 0.240324 0.232149 0.053 Uiso 1 1 calc R U . . .
H3B H 0.792913 0.432321 0.148543 0.053 Uiso 1 1 calc R U . . .
C4 C 0.75325(15) 0.1315(5) 0.0973(2) 0.0489(7) Uani 1 1 d . . . . .
H4A H 0.721424 0.199073 0.041900 0.059 Uiso 1 1 calc R U . . .
H4B H 0.783245 0.080040 0.067525 0.059 Uiso 1 1 calc R U . . .
C5 C 0.72999(15) -0.0640(4) 0.1414(2) 0.0447(6) Uani 1 1 d . . . . .
H5A H 0.762510 -0.139657 0.192237 0.054 Uiso 1 1 calc R U . . .
H5B H 0.711900 -0.170266 0.086111 0.054 Uiso 1 1 calc R U . . .
C6 C 0.68514(10) 0.0080(5) 0.19264(16) 0.0346(4) Uani 1 1 d . . . . .
H6A H 0.650500 0.068105 0.140519 0.041 Uiso 1 1 calc R U . . .
H6B H 0.672939 -0.121287 0.224873 0.041 Uiso 1 1 calc R U . . .
C7 C 0.67335(9) 0.1688(4) 0.41474(15) 0.0267(4) Uani 1 1 d . . . . .
C8 C 0.70880(9) -0.0301(4) 0.45884(16) 0.0328(5) Uani 1 1 d . . . . .
H8A H 0.703670 -0.142610 0.405633 0.049 Uiso 1 1 calc R U . . .
H8B H 0.696156 -0.089449 0.514636 0.049 Uiso 1 1 calc R U . . .
H8C H 0.749789 0.011349 0.485144 0.049 Uiso 1 1 calc R U . . .
C9 C 0.64179(9) 0.2852(4) 0.47161(15) 0.0273(4) Uani 1 1 d . . . . .
C10 C 0.63722(10) 0.2446(4) 0.56907(16) 0.0345(5) Uani 1 1 d . . . . .
H10 H 0.654422 0.116631 0.606022 0.041 Uiso 1 1 calc R U . . .
C11 C 0.60742(11) 0.3925(5) 0.61110(18) 0.0385(5) Uani 1 1 d . . . . .
H11 H 0.605791 0.369072 0.678353 0.046 Uiso 1 1 calc R U . . .
C12 C 0.57981(11) 0.5755(5) 0.55550(18) 0.0351(5) Uani 1 1 d . . . . .
H12 H 0.558917 0.676438 0.583553 0.042 Uiso 1 1 calc R U . . .
C13 C 0.58375(9) 0.6057(4) 0.45822(16) 0.0282(4) Uani 1 1 d . . . . .
C14 C 0.55660(9) 0.7651(4) 0.38077(17) 0.0287(4) Uani 1 1 d . . . . .
C15 C 0.50909(11) 1.0587(4) 0.30227(18) 0.0368(5) Uani 1 1 d . . . . .
H15A H 0.529629 1.202127 0.314244 0.044 Uiso 1 1 calc R U . . .
H15B H 0.466838 1.086751 0.276717 0.044 Uiso 1 1 calc R U . . .
C16 C 0.52840(10) 0.9188(4) 0.22466(18) 0.0318(5) Uani 1 1 d . . . . .
H16 H 0.553623 1.009843 0.195094 0.038 Uiso 1 1 calc R U . . .
C17 C 0.47756(11) 0.8250(4) 0.13809(17) 0.0347(5) Uani 1 1 d . . . . .
H17 H 0.494334 0.739326 0.091937 0.042 Uiso 1 1 calc R U . . .
C18 C 0.44160(12) 1.0119(6) 0.07517(19) 0.0494(6) Uani 1 1 d . . . . .
H18A H 0.420330 1.087257 0.115443 0.074 Uiso 1 1 calc R U . . .
H18B H 0.414056 0.951360 0.012934 0.074 Uiso 1 1 calc R U . . .
H18C H 0.467310 1.117309 0.056699 0.074 Uiso 1 1 calc R U . . .
C19 C 0.43985(12) 0.6678(5) 0.1756(2) 0.0442(6) Uani 1 1 d . . . . .
H19A H 0.408635 0.611385 0.117083 0.066 Uiso 1 1 calc R U . . .
H19B H 0.423088 0.746269 0.221912 0.066 Uiso 1 1 calc R U . . .
H19C H 0.463468 0.544338 0.211857 0.066 Uiso 1 1 calc R U . . .
C20 C 0.59075(10) 0.4849(6) 0.13350(15) 0.0358(5) Uani 1 1 d . . . . .
H20A H 0.615720 0.380714 0.112339 0.054 Uiso 1 1 calc R U . . .
H20B H 0.594647 0.631986 0.106766 0.054 Uiso 1 1 calc R U . . .
H20C H 0.550333 0.436332 0.106643 0.054 Uiso 1 1 calc R U . . .

loop_
_atom_site_aniso_label
_atom_site_aniso_U_11
_atom_site_aniso_U_22
_atom_site_aniso_U_33
_atom_site_aniso_U_23
_atom_site_aniso_U_13
_atom_site_aniso_U_12
Co1 0.02512(15) 0.02351(15) 0.02260(14) 0.00095(13) 0.00540(9) 0.00170(14)
O1 0.0342(8) 0.0344(9) 0.0415(8) -0.0018(6) 0.0134(7) 0.0053(6)
N1 0.0249(8) 0.0250(9) 0.0260(8) -0.0020(7) 0.0050(6) -0.0014(7)
C1 0.0273(10) 0.0254(10) 0.0289(10) 0.0009(8) 0.0075(8) 0.0025(8)
N2 0.0241(7) 0.0272(11) 0.0254(7) -0.0015(7) 0.0046(6) -0.0004(8)
C2 0.0329(11) 0.0299(12) 0.0372(11) -0.0014(9) 0.0104(9) -0.0030(9)
N3 0.0254(8) 0.0260(9) 0.0296(8) 0.0020(7) 0.0056(7) 0.0018(7)
C3 0.0425(15) 0.0423(14) 0.0546(15) 0.0071(12) 0.0257(12) 0.0002(11)
C4 0.069(2) 0.0382(15) 0.0531(16) 0.0017(12) 0.0391(15) 0.0032(13)
C5 0.0637(17) 0.0319(14) 0.0486(13) -0.0032(10) 0.0319(13) 0.0025(11)
C6 0.0426(11) 0.0271(10) 0.0362(9) -0.0064(12) 0.0155(9) -0.0057(12)
C7 0.0250(10) 0.0249(10) 0.0264(9) 0.0015(8) 0.0023(7) -0.0019(8)
C8 0.0331(10) 0.0304(12) 0.0327(9) 0.0050(9) 0.0068(8) 0.0048(10)
C9 0.0249(10) 0.0292(11) 0.0246(9) 0.0010(8) 0.0034(7) -0.0025(8)
C10 0.0328(11) 0.0406(13) 0.0276(10) 0.0061(9) 0.0056(9) 0.0011(10)
C11 0.0374(13) 0.0522(14) 0.0268(11) 0.0025(10) 0.0113(10) 0.0028(11)
C12 0.0317(11) 0.0437(13) 0.0302(11) -0.0033(9) 0.0101(9) 0.0019(10)
C13 0.0247(10) 0.0309(11) 0.0277(10) -0.0027(8) 0.0060(8) -0.0006(9)
C14 0.0255(10) 0.0274(10) 0.0328(10) -0.0033(8) 0.0084(8) -0.0012(8)
C15 0.0348(12) 0.0277(12) 0.0429(12) -0.0016(9) 0.0049(10) 0.0029(9)
C16 0.0286(11) 0.0272(10) 0.0386(11) 0.0066(9) 0.0093(9) 0.0027(8)
C17 0.0349(12) 0.0368(12) 0.0299(10) 0.0044(9) 0.0063(9) 0.0082(10)
C18 0.0457(13) 0.0542(17) 0.0409(11) 0.0129(15) 0.0027(10) 0.0160(15)
C19 0.0356(13) 0.0426(15) 0.0456(14) 0.0009(11) -0.0001(10) -0.0046(11)
C20 0.0390(11) 0.0380(12) 0.0256(8) -0.0021(11) 0.0028(7) 0.0104(14)

loop_
_atom_type_symbol
_atom_type_description
_atom_type_scat_dispersion_real
_atom_type_scat_dispersion_imag
_atom_type_scat_source
C C 0.0137 0.0067 'International Tables Vol C Tables 4.2.6.8 and 6.1.1.4'
H H 0.0000 0.0000 'International Tables Vol C Tables 4.2.6.8 and 6.1.1.4'
Co Co -0.6628 2.9049 'International Tables Vol C Tables 4.2.6.8 and 6.1.1.4'
N N 0.0241 0.0134 'International Tables Vol C Tables 4.2.6.8 and 6.1.1.4'
O O 0.0389 0.0241 'International Tables Vol C Tables 4.2.6.8 and 6.1.1.4'

loop_
_geom_angle_atom_site_label_1
_geom_angle_atom_site_label_2
_geom_angle_atom_site_label_3
_geom_angle
_geom_angle_site_symmetry_1
_geom_angle_site_symmetry_3
_geom_angle_publ_flag
N1 Co1 N3 160.98(7) . . ?
N1 Co1 C20 103.22(10) . . ?
N2 Co1 N1 80.69(8) . . ?
N2 Co1 N3 80.88(8) . . ?
N2 Co1 C20 163.71(10) . . ?
N3 Co1 C20 95.79(10) . . ?
C14 O1 C15 105.21(18) . . ?
C1 N1 Co1 127.63(14) . . ?
C7 N1 Co1 115.35(14) . . ?
C7 N1 C1 116.74(18) . . ?
N1 C1 H1 107.4 . . ?
N1 C1 C2 110.26(18) . . ?
N1 C1 C6 112.46(18) . . ?
C2 C1 H1 107.4 . . ?
C2 C1 C6 111.63(18) . . ?
C6 C1 H1 107.4 . . ?
C9 N2 Co1 118.54(15) . . ?
C13 N2 Co1 120.48(15) . . ?
C13 N2 C9 120.12(18) . . ?
C1 C2 H2A 109.5 . . ?
C1 C2 H2B 109.5 . . ?
H2A C2 H2B 108.1 . . ?
C3 C2 C1 110.7(2) . . ?
C3 C2 H2A 109.5 . . ?
C3 C2 H2B 109.5 . . ?
C14 N3 Co1 113.27(15) . . ?
C14 N3 C16 106.71(19) . . ?
C16 N3 Co1 139.98(15) . . ?
C2 C3 H3A 109.6 . . ?
C2 C3 H3B 109.6 . . ?
C2 C3 C4 110.4(2) . . ?
H3A C3 H3B 108.1 . . ?
C4 C3 H3A 109.6 . . ?
C4 C3 H3B 109.6 . . ?
C3 C4 H4A 109.4 . . ?
C3 C4 H4B 109.4 . . ?
H4A C4 H4B 108.0 . . ?
C5 C4 C3 111.0(2) . . ?
C5 C4 H4A 109.4 . . ?
C5 C4 H4B 109.4 . . ?
C4 C5 H5A 109.3 . . ?
C4 C5 H5B 109.3 . . ?
C4 C5 C6 111.6(2) . . ?
H5A C5 H5B 108.0 . . ?
C6 C5 H5A 109.3 . . ?
C6 C5 H5B 109.3 . . ?
C1 C6 C5 110.2(2) . . ?
C1 C6 H6A 109.6 . . ?
C1 C6 H6B 109.6 . . ?
C5 C6 H6A 109.6 . . ?
C5 C6 H6B 109.6 . . ?
H6A C6 H6B 108.1 . . ?
N1 C7 C8 125.5(2) . . ?
N1 C7 C9 113.75(19) . . ?
C9 C7 C8 120.68(18) . . ?
C7 C8 H8A 109.5 . . ?
C7 C8 H8B 109.5 . . ?
C7 C8 H8C 109.5 . . ?
H8A C8 H8B 109.5 . . ?
H8A C8 H8C 109.5 . . ?
H8B C8 H8C 109.5 . . ?
N2 C9 C7 109.76(17) . . ?
N2 C9 C10 119.7(2) . . ?
C10 C9 C7 130.5(2) . . ?
C9 C10 H10 120.2 . . ?
C11 C10 C9 119.5(2) . . ?
C11 C10 H10 120.2 . . ?
C10 C11 H11 119.7 . . ?
C10 C11 C12 120.6(2) . . ?
C12 C11 H11 119.7 . . ?
C11 C12 H12 121.0 . . ?
C13 C12 C11 118.1(2) . . ?
C13 C12 H12 121.0 . . ?
N2 C13 C12 121.8(2) . . ?
N2 C13 C14 107.35(18) . . ?
C12 C13 C14 130.8(2) . . ?
O1 C14 C13 123.2(2) . . ?
N3 C14 O1 118.9(2) . . ?
N3 C14 C13 117.9(2) . . ?
O1 C15 H15A 110.6 . . ?
O1 C15 H15B 110.6 . . ?
O1 C15 C16 105.85(18) . . ?
H15A C15 H15B 108.7 . . ?
C16 C15 H15A 110.6 . . ?
C16 C15 H15B 110.6 . . ?
N3 C16 C15 101.92(18) . . ?
N3 C16 H16 109.5 . . ?
N3 C16 C17 112.7(2) . . ?
C15 C16 H16 109.5 . . ?
C17 C16 C15 113.4(2) . . ?
C17 C16 H16 109.5 . . ?
C16 C17 H17 107.4 . . ?
C18 C17 C16 110.3(2) . . ?
C18 C17 H17 107.4 . . ?
C19 C17 C16 113.12(19) . . ?
C19 C17 H17 107.4 . . ?
C19 C17 C18 111.1(2) . . ?
C17 C18 H18A 109.5 . . ?
C17 C18 H18B 109.5 . . ?
C17 C18 H18C 109.5 . . ?
H18A C18 H18B 109.5 . . ?
H18A C18 H18C 109.5 . . ?
H18B C18 H18C 109.5 . . ?
C17 C19 H19A 109.5 . . ?
C17 C19 H19B 109.5 . . ?
C17 C19 H19C 109.5 . . ?
H19A C19 H19B 109.5 . . ?
H19A C19 H19C 109.5 . . ?
H19B C19 H19C 109.5 . . ?
Co1 C20 H20A 109.5 . . ?
Co1 C20 H20B 109.5 . . ?
Co1 C20 H20C 109.5 . . ?
H20A C20 H20B 109.5 . . ?
H20A C20 H20C 109.5 . . ?
H20B C20 H20C 109.5 . . ?

loop_
_geom_bond_atom_site_label_1
_geom_bond_atom_site_label_2
_geom_bond_distance
_geom_bond_site_symmetry_2
_geom_bond_publ_flag
Co1 N1 1.9213(19) . ?
Co1 N2 1.8433(16) . ?
Co1 N3 1.9513(19) . ?
Co1 C20 1.9737(19) . ?
O1 C14 1.331(3) . ?
O1 C15 1.451(3) . ?
N1 C1 1.479(3) . ?
N1 C7 1.328(3) . ?
C1 H1 1.0000 . ?
C1 C2 1.527(3) . ?
C1 C6 1.528(3) . ?
N2 C9 1.369(3) . ?
N2 C13 1.369(3) . ?
C2 H2A 0.9900 . ?
C2 H2B 0.9900 . ?
C2 C3 1.526(4) . ?
N3 C14 1.305(3) . ?
N3 C16 1.491(3) . ?
C3 H3A 0.9900 . ?
C3 H3B 0.9900 . ?
C3 C4 1.527(4) . ?
C4 H4A 0.9900 . ?
C4 H4B 0.9900 . ?
C4 C5 1.518(4) . ?
C5 H5A 0.9900 . ?
C5 H5B 0.9900 . ?
C5 C6 1.533(3) . ?
C6 H6A 0.9900 . ?
C6 H6B 0.9900 . ?
C7 C8 1.496(3) . ?
C7 C9 1.439(3) . ?
C8 H8A 0.9800 . ?
C8 H8B 0.9800 . ?
C8 H8C 0.9800 . ?
C9 C10 1.403(3) . ?
C10 H10 0.9500 . ?
C10 C11 1.386(4) . ?
C11 H11 0.9500 . ?
C11 C12 1.395(4) . ?
C12 H12 0.9500 . ?
C12 C13 1.385(3) . ?
C13 C14 1.438(3) . ?
C15 H15A 0.9900 . ?
C15 H15B 0.9900 . ?
C15 C16 1.547(3) . ?
C16 H16 1.0000 . ?
C16 C17 1.534(3) . ?
C17 H17 1.0000 . ?
C17 C18 1.525(4) . ?
C17 C19 1.518(4) . ?
C18 H18A 0.9800 . ?
C18 H18B 0.9800 . ?
C18 H18C 0.9800 . ?
C19 H19A 0.9800 . ?
C19 H19B 0.9800 . ?
C19 H19C 0.9800 . ?
C20 H20A 0.9800 . ?
C20 H20B 0.9800 . ?
C20 H20C 0.9800 . ?

loop_
_geom_torsion_atom_site_label_1
_geom_torsion_atom_site_label_2
_geom_torsion_atom_site_label_3
_geom_torsion_atom_site_label_4
_geom_torsion
_geom_torsion_site_symmetry_1
_geom_torsion_site_symmetry_2
_geom_torsion_site_symmetry_3
_geom_torsion_site_symmetry_4
_geom_torsion_publ_flag
Co1 N1 C1 C2 36.7(2) . . . . ?
Co1 N1 C1 C6 -88.6(2) . . . . ?
Co1 N1 C7 C8 173.97(17) . . . . ?
Co1 N1 C7 C9 -8.6(2) . . . . ?
Co1 N2 C9 C7 11.3(2) . . . . ?
Co1 N2 C9 C10 -171.74(16) . . . . ?
Co1 N2 C13 C12 173.78(18) . . . . ?
Co1 N2 C13 C14 -4.1(2) . . . . ?
Co1 N3 C14 O1 179.06(16) . . . . ?
Co1 N3 C14 C13 -2.1(3) . . . . ?
Co1 N3 C16 C15 -173.62(18) . . . . ?
Co1 N3 C16 C17 64.5(3) . . . . ?
O1 C15 C16 N3 -11.6(2) . . . . ?
O1 C15 C16 C17 109.8(2) . . . . ?
N1 Co1 N2 C9 -12.75(15) . . . . ?
N1 Co1 N2 C13 177.85(17) . . . . ?
N1 C1 C2 C3 177.7(2) . . . . ?
N1 C1 C6 C5 179.6(2) . . . . ?
N1 C7 C9 N2 -1.3(3) . . . . ?
N1 C7 C9 C10 -177.8(2) . . . . ?
C1 N1 C7 C8 -11.6(3) . . . . ?
C1 N1 C7 C9 165.81(18) . . . . ?
C1 C2 C3 C4 56.8(3) . . . . ?
N2 C9 C10 C11 -1.4(3) . . . . ?
N2 C13 C14 O1 -177.37(19) . . . . ?
N2 C13 C14 N3 3.8(3) . . . . ?
C2 C1 C6 C5 55.1(3) . . . . ?
C2 C3 C4 C5 -57.1(3) . . . . ?
N3 Co1 N2 C9 171.98(16) . . . . ?
N3 Co1 N2 C13 2.58(17) . . . . ?
N3 C16 C17 C18 177.8(2) . . . . ?
N3 C16 C17 C19 52.7(3) . . . . ?
C3 C4 C5 C6 56.7(3) . . . . ?
C4 C5 C6 C1 -55.2(3) . . . . ?
C6 C1 C2 C3 -56.5(3) . . . . ?
C7 N1 C1 C2 -136.9(2) . . . . ?
C7 N1 C1 C6 97.8(2) . . . . ?
C7 C9 C10 C11 174.9(2) . . . . ?
C8 C7 C9 N2 176.33(19) . . . . ?
C8 C7 C9 C10 -0.2(4) . . . . ?
C9 N2 C13 C12 4.6(3) . . . . ?
C9 N2 C13 C14 -173.30(18) . . . . ?
C9 C10 C11 C12 2.9(4) . . . . ?
C10 C11 C12 C13 -0.8(4) . . . . ?
C11 C12 C13 N2 -3.0(4) . . . . ?
C11 C12 C13 C14 174.3(2) . . . . ?
C12 C13 C14 O1 5.0(4) . . . . ?
C12 C13 C14 N3 -173.8(2) . . . . ?
C13 N2 C9 C7 -179.26(18) . . . . ?
C13 N2 C9 C10 -2.3(3) . . . . ?
C14 O1 C15 C16 10.5(2) . . . . ?
C14 N3 C16 C15 8.6(2) . . . . ?
C14 N3 C16 C17 -113.2(2) . . . . ?
C15 O1 C14 N3 -5.4(3) . . . . ?
C15 O1 C14 C13 175.8(2) . . . . ?
C15 C16 C17 C18 62.7(3) . . . . ?
C15 C16 C17 C19 -62.4(3) . . . . ?
C16 N3 C14 O1 -2.5(3) . . . . ?
C16 N3 C14 C13 176.34(19) . . . . ?
C20 Co1 N2 C9 92.6(4) . . . . ?
C20 Co1 N2 C13 -76.8(5) . . . . ?

loop_
_twin_individual_id
_twin_individual_mass_fraction_refined
1 0.993(4)
2 0.007(4)
